data_1576798
loop_
_publ_author_name
'Royla, Philipp'
'Schwedtmann, Kai'
'Gomila, Rosa M.'
'Frontera, Antonio'
'Weigand, Jan J.'

_publ_section_title
;
 Chemoselectivity in the cationic Phospha-Wittig reaction: accessing
 phosphorus heterocycles, phosphaalkenes, and their annulated [4 + 2]
 dimers.
;
_journal_issue 9
_journal_name_full 'Chemical science'
_journal_page_first 4678
_journal_page_last 4687
_journal_paper_doi 10.1039/d5sc08693k
_journal_volume 17
_journal_year 2026
_chemical_formula_moiety 'C36 H42 F10 N4 P2, 2(C F3 O3 S)'
_chemical_formula_sum 'C38 H42 F16 N4 O6 P2 S2'
_chemical_formula_weight 1080.81
_space_group_crystal_system monoclinic
_space_group_IT_number 14
_space_group_name_Hall '-P 2yn'
_space_group_name_H-M_alt 'P 1 21/n 1'
_atom_sites_solution_hydrogens geom
_atom_sites_solution_primary dual
_audit_creation_date 2024-01-12
_audit_creation_method
;
Olex2 1.3
(compiled 2019.09.11 svn.r3662 for OlexSys, GUI svn.r5938)
;
_audit_update_record
;
2025-11-07 deposited with the CCDC.	2025-12-26 downloaded from the CCDC.
;
_cell_angle_alpha 90
_cell_angle_beta 97.4910(10)
_cell_angle_gamma 90
_cell_formula_units_Z 2
_cell_length_a 10.94280(10)
_cell_length_b 14.67850(10)
_cell_length_c 14.0224(2)
_cell_measurement_reflns_used 11104
_cell_measurement_temperature 100.00(10)
_cell_measurement_theta_max 76.3020
_cell_measurement_theta_min 4.0840
_cell_volume 2233.11(4)
_computing_cell_refinement 'CrysAlisPro 1.171.38.43 (Rigaku OD, 2015)'
_computing_data_collection 'CrysAlisPro 1.171.38.43 (Rigaku OD, 2015)'
_computing_data_reduction 'CrysAlisPro 1.171.38.43 (Rigaku OD, 2015)'
_computing_molecular_graphics 'Olex2 1.3 (Dolomanov et al., 2009)'
_computing_publication_material 'Olex2 1.3 (Dolomanov et al., 2009)'
_computing_structure_refinement 'ShelXL 2018/3 (Sheldrick, 2015)'
_computing_structure_solution 'SHELXT 2018/2 (Sheldrick, 2018)'
_diffrn_ambient_environment N~2~
_diffrn_ambient_temperature 100.00(10)
_diffrn_detector 'CCD plate'
_diffrn_detector_area_resol_mean 10.5700
_diffrn_detector_type AtlasS2
_diffrn_measured_fraction_theta_full 1.000
_diffrn_measured_fraction_theta_max 0.994
_diffrn_measurement_details
;
List of Runs (angles in degrees, time in seconds):

  # Type    Start    End  Width  t~exp~   \w     \q     \k     \f   Frames
#--------------------------------------------------------------------------
  1  \w   -109.00 -15.00   0.50    0.50    --  -38.50 -44.00-146.00  188
  2  \w    -47.00 -17.00   0.50    0.50    --  -38.50  44.00   4.00   60
  3  \w     -5.00  20.00   0.50    0.50    --   42.75 -44.00-146.00   50
  4  \w     59.00 113.00   0.50    0.50    --   42.75  44.00   4.00  108
  5  \w     92.00 119.00   0.50    2.00    --  111.00 -44.00-146.00   54
  6  \w     89.00 158.00   0.50    2.00    --  111.00  44.00   4.00  138
  7  \w    -60.00  31.00   0.50    0.50    --  -38.50  38.00-180.00  182
  8  \w    -82.00 -51.00   0.50    0.50    --  -38.50 125.00  30.00   62
  9  \w    -36.00  -6.00   0.50    0.50    --  -38.50 125.00  30.00   60
 10  \w    -15.00  31.00   0.50    0.50    --  -38.50  44.00   4.00   92
 11  \w     58.00  96.00   0.50    0.50    --   42.75-125.00-180.00   76
 12  \w     12.00  76.00   0.50    0.50    --   42.75 -99.00  30.00  128
 13  \w    124.00 151.00   0.50    2.00    --  111.00  77.00 -60.00   54
 14  \w     92.00 154.00   0.50    2.00    --  111.00  45.00-120.00  124
 15  \w    105.00 132.00   0.50    2.00    --  111.00  77.00 -90.00   54
 16  \w     30.00  73.00   0.50    2.00    --  111.00 -94.00-180.00   86
 17  \w     58.00  91.00   0.50    2.00    --  111.00-125.00 150.00   66
 18  \w     51.00 112.00   0.50    2.00    --  111.00-125.00-180.00  122
 19  \w     58.00 107.00   0.50    2.00    --  111.00 -94.00   0.00   98
 20  \w     42.00 112.00   0.50    2.00    --  111.00-125.00 -60.00  140
 21  \w     81.00 106.00   0.50    2.00    --  111.00 -94.00 150.00   50
 22  \w     63.00  90.00   0.50    2.00    --  111.00 -61.00 -60.00   54
 23  \w     99.00 126.00   0.50    2.00    --  111.00 125.00   0.00   54
 24  \w    105.00 177.00   0.50    2.00    --  111.00  77.00  60.00  144
 25  \w    137.00 162.00   0.50    2.00    --  111.00 125.00   0.00   50
 26  \w     73.00 103.00   0.50    2.00    --  111.00 -94.00 -60.00   60
 27  \w     32.00 102.00   0.50    2.00    --  111.00 -94.00 -30.00  140
 28  \w     32.00  67.00   0.50    2.00    --  111.00 -94.00  60.00   70
 29  \w     75.00 105.00   0.50    2.00    --  111.00 -94.00-180.00   60
 30  \w     87.00 176.00   0.50    2.00    --  111.00  45.00 120.00  178
 31  \w    103.00 143.00   0.50    2.00    --  111.00 125.00 -60.00   80
 32  \w    125.00 176.00   0.50    2.00    --  111.00  77.00-180.00  102
 33  \w     44.00  69.00   0.50    2.00    --  111.00 -94.00 -60.00   50
 34  \w     42.00  84.00   0.50    2.00    --  111.00-125.00-120.00   84
 35  \w     77.00 107.00   0.50    2.00    --  111.00 -94.00 -90.00   60
 36  \w     39.00 107.00   0.50    2.00    --  111.00 -94.00  30.00  136
 37  \w     68.00 107.00   0.50    2.00    --  111.00 -99.00-140.39   78
 38  \w     68.00 107.00   0.50    2.00    --  111.00 -94.00  60.00   78
 39  \w     30.00  70.00   0.50    2.00    --  111.00 -94.00  90.00   80
;
_diffrn_measurement_device 'four-circle diffractometer'
_diffrn_measurement_device_type 'SuperNova, Dual, Cu at zero, AtlasS2'
_diffrn_measurement_method '\w scans'
_diffrn_orient_matrix_type 'CrysAlisPro convention (1999,Acta A55,543-557)'
_diffrn_orient_matrix_UB_11 0.1286379000
_diffrn_orient_matrix_UB_12 0.0183173000
_diffrn_orient_matrix_UB_13 0.0555970000
_diffrn_orient_matrix_UB_21 -0.0353175000
_diffrn_orient_matrix_UB_22 -0.0548054000
_diffrn_orient_matrix_UB_23 0.0859359000
_diffrn_orient_matrix_UB_31 0.0487108000
_diffrn_orient_matrix_UB_32 -0.0877251000
_diffrn_orient_matrix_UB_33 -0.0421950000
_diffrn_radiation_monochromator mirror
_diffrn_radiation_probe x-ray
_diffrn_radiation_type 'Cu K\a'
_diffrn_radiation_wavelength 1.54184
_diffrn_reflns_av_R_equivalents 0.0253
_diffrn_reflns_av_unetI/netI 0.0168
_diffrn_reflns_Laue_measured_fraction_full 1.000
_diffrn_reflns_Laue_measured_fraction_max 0.994
_diffrn_reflns_limit_h_max 13
_diffrn_reflns_limit_h_min -13
_diffrn_reflns_limit_k_max 17
_diffrn_reflns_limit_k_min -18
_diffrn_reflns_limit_l_max 17
_diffrn_reflns_limit_l_min -17
_diffrn_reflns_number 24861
_diffrn_reflns_point_group_measured_fraction_full 1.000
_diffrn_reflns_point_group_measured_fraction_max 0.994
_diffrn_reflns_theta_full 67.684
_diffrn_reflns_theta_max 76.627
_diffrn_reflns_theta_min 4.380
_diffrn_source 'micro-focus sealed X-ray tube'
_diffrn_source_type 'SuperNova (Cu) X-ray Source'
_exptl_absorpt_coefficient_mu 2.833
_exptl_absorpt_correction_T_max 0.767
_exptl_absorpt_correction_T_min 0.631
_exptl_absorpt_correction_type analytical
_exptl_absorpt_process_details
;
CrysAlisPro 1.171.38.43 (Rigaku Oxford Diffraction, 2015)
Analytical numeric absorption correction using a multifaceted crystal
			model based on expressions derived by R.C. Clark & J.S. Reid.
(Clark, R. C. & Reid, J. S. (1995). Acta Cryst. A51, 887-897)
Empirical absorption correction using spherical harmonics,
 implemented in SCALE3 ABSPACK scaling algorithm.
;
_exptl_crystal_colour colourless
_exptl_crystal_colour_primary colourless
_exptl_crystal_density_diffrn 1.607
_exptl_crystal_description block
_exptl_crystal_F_000 1104
_exptl_crystal_size_max 0.235
_exptl_crystal_size_mid 0.146
_exptl_crystal_size_min 0.133
_refine_diff_density_max 0.446
_refine_diff_density_min -0.407
_refine_diff_density_rms 0.051
_refine_ls_extinction_method none
_refine_ls_goodness_of_fit_ref 1.040
_refine_ls_hydrogen_treatment constr
_refine_ls_matrix_type full
_refine_ls_number_parameters 343
_refine_ls_number_reflns 4675
_refine_ls_number_restraints 66
_refine_ls_restrained_S_all 1.034
_refine_ls_R_factor_all 0.0418
_refine_ls_R_factor_gt 0.0386
_refine_ls_shift/su_max 0.000
_refine_ls_shift/su_mean 0.000
_refine_ls_structure_factor_coef Fsqd
_refine_ls_weighting_details 'w=1/[\s^2^(Fo^2^)+(0.0577P)^2^+1.1086P] where P=(Fo^2^+2Fc^2^)/3'
_refine_ls_weighting_scheme calc
_refine_ls_wR_factor_gt 0.1037
_refine_ls_wR_factor_ref 0.1071
_reflns_Friedel_coverage 0.000
_reflns_number_gt 4283
_reflns_number_total 4675
_reflns_threshold_expression 'I > 2\s(I)'
_cod_data_source_file d5sc08693k2.cif
_cod_data_source_block jjw1722
_cod_depositor_comments 'Adding full bibliography for 1576791--1576804.cif.'
_cod_database_code 1576798
_shelx_shelxl_version_number 2018/3
_chemical_oxdiff_formula C38H40F16N4O6P2S2
_shelx_space_group_comment
;
The symmetry employed for this shelxl refinement is uniquely defined
by the following loop, which should always be used as a source of
symmetry information in preference to the above space-group names.
They are only intended as comments.
;
_reflns_odcompleteness_completeness 100.00
_reflns_odcompleteness_iscentric 1
_reflns_odcompleteness_theta 74.33
_olex2_refinement_description
;
1. Fixed Uiso
 At 1.2 times of:
  All C(H) groups
 At 1.5 times of:
  All C(H,H,H) groups
2. Uiso/Uaniso restraints and constraints
C9A \\sim C10A \\sim C11A \\sim C9B \\sim C10B \\sim C11B: within 2A with sigma
of 0.01 and sigma for terminal atoms of 0.02 within 2A
3. Others
 Sof(C9B)=Sof(H9B)=Sof(C10B)=Sof(H10D)=Sof(H10E)=Sof(H10F)=Sof(C11B)=Sof(H11D)=
 Sof(H11E)=Sof(H11F)=1-FVAR(1)
 Sof(C9A)=Sof(H9A)=Sof(C10A)=Sof(H10A)=Sof(H10B)=Sof(H10C)=Sof(C11A)=Sof(H11A)=
 Sof(H11B)=Sof(H11C)=FVAR(1)
4.a Ternary CH refined with riding coordinates:
 C4(H4), C12(H12), C9A(H9A), C9B(H9B)
4.b Idealised Me refined as rotating group:
 C5(H5A,H5B,H5C), C6(H6A,H6B,H6C), C7(H7A,H7B,H7C), C8(H8A,H8B,H8C), C10A(H10A,
 H10B,H10C), C11A(H11A,H11B,H11C), C10B(H10D,H10E,H10F), C11B(H11D,H11E,H11F)
;
_olex2_submission_special_instructions 'No special instructions were received'
_oxdiff_exptl_absorpt_empirical_details
;
Empirical correction (ABSPACK) includes:
- Absorption correction using spherical harmonics
- Frame scaling
;
_oxdiff_exptl_absorpt_empirical_full_max 1.193
_oxdiff_exptl_absorpt_empirical_full_min 0.820

loop_
_space_group_symop_operation_xyz
'x, y, z'
'-x+1/2, y+1/2, -z+1/2'
'-x, -y, -z'
'x-1/2, -y-1/2, z-1/2'

loop_
_atom_site_label
_atom_site_type_symbol
_atom_site_fract_x
_atom_site_fract_y
_atom_site_fract_z
_atom_site_U_iso_or_equiv
_atom_site_adp_type
_atom_site_occupancy
_atom_site_site_symmetry_order
_atom_site_calc_flag
_atom_site_refinement_flags_posn
_atom_site_refinement_flags_adp
_atom_site_refinement_flags_occupancy
_atom_site_disorder_assembly
_atom_site_disorder_group
N1 N 0.72041(13) 0.44662(9) 0.37040(11) 0.0299(3) Uani 1 1 d . . . . .
P1 P 0.48593(4) 0.52764(3) 0.40519(4) 0.03397(13) Uani 1 1 d . . . . .
F1 F 0.44018(11) 0.72570(7) 0.41723(9) 0.0418(3) Uani 1 1 d . . . . .
C1 C 0.61083(16) 0.48811(11) 0.34040(13) 0.0325(4) Uani 1 1 d . . . . .
C2 C 0.79437(17) 0.45178(11) 0.29852(13) 0.0327(4) Uani 1 1 d . . . . .
F2 F 0.46572(12) 0.89598(7) 0.48020(10) 0.0500(3) Uani 1 1 d . . . . .
N2 N 0.61492(15) 0.51688(9) 0.24945(11) 0.0363(3) Uani 1 1 d . . . . .
C3 C 0.72874(18) 0.49602(11) 0.22254(13) 0.0354(4) Uani 1 1 d . . . . .
F3 F 0.60659(14) 0.93486(8) 0.65000(11) 0.0578(4) Uani 1 1 d . . . . .
F4 F 0.72438(14) 0.79787(9) 0.75556(9) 0.0553(3) Uani 1 1 d . . . . .
C4 C 0.74857(16) 0.39942(11) 0.46459(12) 0.0303(3) Uani 1 1 d . . . . .
H4 H 0.672465 0.403216 0.496883 0.036 Uiso 1 1 calc R U . . .
F5 F 0.69957(11) 0.62455(8) 0.69236(9) 0.0447(3) Uani 1 1 d . . . . .
C5 C 0.85118(16) 0.44618(12) 0.53113(13) 0.0333(4) Uani 1 1 d . . . . .
H5A H 0.931381 0.427046 0.514145 0.050 Uiso 1 1 calc R U . . .
H5B H 0.845120 0.429119 0.597921 0.050 Uiso 1 1 calc R U . . .
H5C H 0.842914 0.512395 0.524055 0.050 Uiso 1 1 calc R U . . .
C6 C 0.77424(17) 0.29848(11) 0.45119(14) 0.0350(4) Uani 1 1 d . . . . .
H6A H 0.709946 0.272569 0.403734 0.053 Uiso 1 1 calc R U . . .
H6B H 0.774584 0.266733 0.512713 0.053 Uiso 1 1 calc R U . . .
H6C H 0.854692 0.291225 0.428527 0.053 Uiso 1 1 calc R U . . .
C7 C 0.92196(18) 0.41372(12) 0.30237(14) 0.0376(4) Uani 1 1 d . . . . .
H7A H 0.957821 0.405784 0.369619 0.056 Uiso 1 1 calc R U . . .
H7B H 0.973098 0.455824 0.270469 0.056 Uiso 1 1 calc R U . . .
H7C H 0.918421 0.354662 0.269528 0.056 Uiso 1 1 calc R U . . .
C8 C 0.7714(2) 0.51906(13) 0.12885(14) 0.0444(5) Uani 1 1 d . . . . .
H8A H 0.710794 0.497333 0.076095 0.067 Uiso 1 1 calc R U . . .
H8B H 0.851006 0.489750 0.124900 0.067 Uiso 1 1 calc R U . . .
H8C H 0.780321 0.585258 0.123911 0.067 Uiso 1 1 calc R U . . .
C12 C 0.57051(16) 0.56956(11) 0.52212(14) 0.0334(4) Uani 1 1 d . . . . .
H12 H 0.659472 0.556318 0.518678 0.040 Uiso 1 1 calc R U . . .
C13 C 0.56649(16) 0.66752(11) 0.55425(14) 0.0331(4) Uani 1 1 d . . . . .
C14 C 0.50894(17) 0.73979(12) 0.50187(14) 0.0346(4) Uani 1 1 d . . . . .
C15 C 0.52198(18) 0.82918(12) 0.53367(15) 0.0392(4) Uani 1 1 d . . . . .
C16 C 0.5938(2) 0.84857(12) 0.61933(16) 0.0433(5) Uani 1 1 d . . . . .
C17 C 0.6528(2) 0.77957(13) 0.67292(15) 0.0421(4) Uani 1 1 d . . . . .
C18 C 0.63828(18) 0.69059(12) 0.63985(14) 0.0367(4) Uani 1 1 d . . . . .
C9A C 0.5016(7) 0.5597(5) 0.1964(5) 0.0357(12) Uani 0.586(12) 1 d . U P A 1
H9A H 0.443050 0.574072 0.243444 0.043 Uiso 0.586(12) 1 calc R U P A 1
C10A C 0.4398(7) 0.4929(5) 0.1221(5) 0.0501(14) Uani 0.586(12) 1 d . U P A 1
H10A H 0.500261 0.471046 0.081636 0.075 Uiso 0.586(12) 1 calc R U P A 1
H10B H 0.372141 0.523586 0.081777 0.075 Uiso 0.586(12) 1 calc R U P A 1
H10C H 0.407139 0.441158 0.154956 0.075 Uiso 0.586(12) 1 calc R U P A 1
C11A C 0.5392(6) 0.6490(3) 0.1514(5) 0.0484(14) Uani 0.586(12) 1 d . U P A 1
H11A H 0.597180 0.682099 0.198184 0.073 Uiso 0.586(12) 1 calc R U P A 1
H11B H 0.465858 0.686489 0.133055 0.073 Uiso 0.586(12) 1 calc R U P A 1
H11C H 0.578718 0.635349 0.094198 0.073 Uiso 0.586(12) 1 calc R U P A 1
C9B C 0.5281(10) 0.5663(7) 0.1715(7) 0.0350(16) Uani 0.414(12) 1 d . U P A 2
H9B H 0.569205 0.565207 0.111889 0.042 Uiso 0.414(12) 1 calc R U P A 2
C10B C 0.4135(10) 0.5117(7) 0.1503(8) 0.049(2) Uani 0.414(12) 1 d . U P A 2
H10D H 0.434852 0.448233 0.138285 0.074 Uiso 0.414(12) 1 calc R U P A 2
H10E H 0.363136 0.536434 0.093284 0.074 Uiso 0.414(12) 1 calc R U P A 2
H10F H 0.366893 0.514301 0.205379 0.074 Uiso 0.414(12) 1 calc R U P A 2
C11B C 0.5114(5) 0.6646(4) 0.1954(6) 0.0365(15) Uani 0.414(12) 1 d . U P A 2
H11D H 0.468772 0.669123 0.252478 0.055 Uiso 0.414(12) 1 calc R U P A 2
H11E H 0.462312 0.694828 0.141024 0.055 Uiso 0.414(12) 1 calc R U P A 2
H11F H 0.592223 0.694054 0.208289 0.055 Uiso 0.414(12) 1 calc R U P A 2
O1 O 0.70802(14) 0.68273(12) 0.37672(12) 0.0517(4) Uani 1 1 d . . . . .
S1 S 0.81269(4) 0.72838(3) 0.42886(3) 0.03291(12) Uani 1 1 d . . . . .
O2 O 0.79390(15) 0.82190(9) 0.45250(11) 0.0463(3) Uani 1 1 d . . . . .
O3 O 0.87880(14) 0.67520(9) 0.50480(10) 0.0432(3) Uani 1 1 d . . . . .
F6 F 0.94159(12) 0.65266(7) 0.30400(9) 0.0457(3) Uani 1 1 d . . . . .
F7 F 0.87538(14) 0.78720(9) 0.26488(9) 0.0546(3) Uani 1 1 d . . . . .
F8 F 1.02779(12) 0.76990(9) 0.37563(10) 0.0510(3) Uani 1 1 d . . . . .
C19 C 0.91954(18) 0.73480(12) 0.33945(14) 0.0357(4) Uani 1 1 d . . . . .

loop_
_atom_site_aniso_label
_atom_site_aniso_U_11
_atom_site_aniso_U_22
_atom_site_aniso_U_33
_atom_site_aniso_U_23
_atom_site_aniso_U_13
_atom_site_aniso_U_12
N1 0.0339(7) 0.0195(6) 0.0354(7) -0.0020(5) 0.0010(6) 0.0019(5)
P1 0.0318(2) 0.0195(2) 0.0492(3) -0.00505(16) -0.00008(18) 0.00231(15)
F1 0.0437(6) 0.0267(5) 0.0537(7) -0.0032(4) 0.0014(5) 0.0022(4)
C1 0.0363(9) 0.0192(7) 0.0404(9) -0.0045(6) -0.0009(7) 0.0019(6)
C2 0.0423(9) 0.0201(7) 0.0357(8) -0.0034(6) 0.0053(7) -0.0007(6)
F2 0.0615(7) 0.0217(5) 0.0688(8) 0.0009(5) 0.0158(6) 0.0040(5)
N2 0.0470(9) 0.0196(6) 0.0389(8) -0.0022(6) -0.0070(7) 0.0010(6)
C3 0.0501(10) 0.0202(7) 0.0349(9) -0.0040(6) 0.0018(7) -0.0010(7)
F3 0.0773(9) 0.0249(5) 0.0736(9) -0.0180(5) 0.0191(7) -0.0100(5)
F4 0.0711(9) 0.0443(7) 0.0494(7) -0.0158(5) 0.0038(6) -0.0130(6)
C4 0.0335(8) 0.0218(7) 0.0358(8) 0.0014(6) 0.0054(7) 0.0017(6)
F5 0.0538(7) 0.0330(5) 0.0459(6) -0.0021(5) 0.0015(5) -0.0040(5)
C5 0.0337(8) 0.0274(8) 0.0383(9) 0.0012(7) 0.0034(7) 0.0005(6)
C6 0.0369(9) 0.0221(7) 0.0462(10) 0.0015(7) 0.0059(7) 0.0033(6)
C7 0.0432(10) 0.0287(8) 0.0427(10) 0.0015(7) 0.0118(8) 0.0031(7)
C8 0.0668(13) 0.0308(9) 0.0352(9) -0.0001(7) 0.0046(9) -0.0002(8)
C12 0.0309(8) 0.0208(7) 0.0481(10) -0.0065(7) 0.0038(7) -0.0007(6)
C13 0.0348(8) 0.0208(7) 0.0457(10) -0.0071(7) 0.0127(7) -0.0038(6)
C14 0.0348(8) 0.0243(8) 0.0461(10) -0.0057(7) 0.0104(7) -0.0029(6)
C15 0.0443(10) 0.0218(8) 0.0548(11) -0.0034(7) 0.0189(9) -0.0010(7)
C16 0.0530(11) 0.0244(8) 0.0563(12) -0.0125(8) 0.0213(9) -0.0090(8)
C17 0.0506(11) 0.0332(9) 0.0445(10) -0.0136(8) 0.0136(9) -0.0112(8)
C18 0.0404(9) 0.0270(8) 0.0445(10) -0.0038(7) 0.0123(8) -0.0050(7)
C9A 0.047(3) 0.0247(18) 0.034(3) 0.007(2) 0.0001(19) -0.0001(19)
C10A 0.055(3) 0.039(3) 0.052(3) -0.006(2) -0.011(2) 0.002(2)
C11A 0.061(3) 0.0270(18) 0.052(3) 0.0075(18) -0.010(2) -0.0008(17)
C9B 0.044(4) 0.028(3) 0.030(4) 0.006(3) -0.004(3) 0.001(3)
C10B 0.052(4) 0.034(4) 0.056(5) 0.005(3) -0.012(3) -0.007(3)
C11B 0.042(3) 0.023(2) 0.043(3) 0.005(2) 0.000(2) 0.0036(18)
O1 0.0443(8) 0.0592(9) 0.0523(9) -0.0148(7) 0.0090(7) -0.0105(7)
S1 0.0394(2) 0.0245(2) 0.0353(2) -0.00067(15) 0.00629(17) 0.00269(15)
O2 0.0623(9) 0.0262(6) 0.0519(8) -0.0010(6) 0.0130(7) 0.0095(6)
O3 0.0574(8) 0.0331(6) 0.0406(7) 0.0098(5) 0.0123(6) 0.0078(6)
F6 0.0593(7) 0.0330(6) 0.0478(6) -0.0018(5) 0.0180(5) 0.0069(5)
F7 0.0716(8) 0.0521(7) 0.0408(6) 0.0187(5) 0.0101(6) 0.0218(6)
F8 0.0461(7) 0.0515(7) 0.0558(7) 0.0056(6) 0.0077(6) -0.0114(5)
C19 0.0416(9) 0.0269(8) 0.0380(9) 0.0061(7) 0.0029(7) 0.0039(7)

loop_
_atom_type_symbol
_atom_type_description
_atom_type_scat_dispersion_real
_atom_type_scat_dispersion_imag
_atom_type_scat_source
C C 0.0181 0.0091 'International Tables Vol C Tables 4.2.6.8 and 6.1.1.4'
H H 0.0000 0.0000 'International Tables Vol C Tables 4.2.6.8 and 6.1.1.4'
F F 0.0727 0.0534 'International Tables Vol C Tables 4.2.6.8 and 6.1.1.4'
N N 0.0311 0.0180 'International Tables Vol C Tables 4.2.6.8 and 6.1.1.4'
O O 0.0492 0.0322 'International Tables Vol C Tables 4.2.6.8 and 6.1.1.4'
P P 0.2955 0.4335 'International Tables Vol C Tables 4.2.6.8 and 6.1.1.4'
S S 0.3331 0.5567 'International Tables Vol C Tables 4.2.6.8 and 6.1.1.4'

loop_
_exptl_crystal_face_index_h
_exptl_crystal_face_index_k
_exptl_crystal_face_index_l
_exptl_crystal_face_perp_dist
4 -7 -4 0.0721
-1 -9 -2 0.0769
-5 -6 2 0.0936
-1 9 3 0.0737
6 5 -2 0.0829
3 -8 2 0.0650
3 -7 -5 0.0727
0 -2 -9 0.0579
-3 7 -4 0.0634
-3 8 5 0.0779
0 2 9 0.0746
2 5 -5 0.0656
0 -1 -1 0.0684
-4 5 0 0.0973
5 -5 1 0.0847
0 5 4 0.0605
-2 -5 4 0.0753

loop_
_geom_angle_atom_site_label_1
_geom_angle_atom_site_label_2
_geom_angle_atom_site_label_3
_geom_angle
_geom_angle_site_symmetry_1
_geom_angle_site_symmetry_3
_geom_angle_publ_flag
C1 N1 C2 109.14(15) . . ?
C1 N1 C4 123.69(15) . . ?
C2 N1 C4 127.09(14) . . ?
C1 P1 C12 110.10(8) . 3_666 ?
C1 P1 C12 102.84(8) . . ?
C12 P1 C12 86.30(7) . 3_666 ?
N1 C1 P1 132.26(14) . . ?
N2 C1 N1 107.18(16) . . ?
N2 C1 P1 119.25(13) . . ?
N1 C2 C7 126.02(16) . . ?
C3 C2 N1 107.31(16) . . ?
C3 C2 C7 126.65(17) . . ?
C1 N2 C3 109.32(15) . . ?
C1 N2 C9A 118.2(3) . . ?
C1 N2 C9B 136.7(4) . . ?
C3 N2 C9A 132.4(3) . . ?
C3 N2 C9B 114.0(4) . . ?
C2 C3 N2 107.02(16) . . ?
C2 C3 C8 126.99(18) . . ?
N2 C3 C8 125.99(17) . . ?
N1 C4 H4 106.7 . . ?
N1 C4 C5 112.58(13) . . ?
N1 C4 C6 111.31(14) . . ?
C5 C4 H4 106.7 . . ?
C6 C4 H4 106.7 . . ?
C6 C4 C5 112.32(14) . . ?
C4 C5 H5A 109.5 . . ?
C4 C5 H5B 109.5 . . ?
C4 C5 H5C 109.5 . . ?
H5A C5 H5B 109.5 . . ?
H5A C5 H5C 109.5 . . ?
H5B C5 H5C 109.5 . . ?
C4 C6 H6A 109.5 . . ?
C4 C6 H6B 109.5 . . ?
C4 C6 H6C 109.5 . . ?
H6A C6 H6B 109.5 . . ?
H6A C6 H6C 109.5 . . ?
H6B C6 H6C 109.5 . . ?
C2 C7 H7A 109.5 . . ?
C2 C7 H7B 109.5 . . ?
C2 C7 H7C 109.5 . . ?
H7A C7 H7B 109.5 . . ?
H7A C7 H7C 109.5 . . ?
H7B C7 H7C 109.5 . . ?
C3 C8 H8A 109.5 . . ?
C3 C8 H8B 109.5 . . ?
C3 C8 H8C 109.5 . . ?
H8A C8 H8B 109.5 . . ?
H8A C8 H8C 109.5 . . ?
H8B C8 H8C 109.5 . . ?
P1 C12 P1 93.70(7) . 3_666 ?
P1 C12 H12 105.4 3_666 . ?
P1 C12 H12 105.4 . . ?
C13 C12 P1 122.86(13) . . ?
C13 C12 P1 122.03(13) . 3_666 ?
C13 C12 H12 105.4 . . ?
C14 C13 C12 126.65(17) . . ?
C18 C13 C12 117.09(16) . . ?
C18 C13 C14 115.86(15) . . ?
F1 C14 C13 120.94(15) . . ?
F1 C14 C15 117.02(17) . . ?
C15 C14 C13 122.03(18) . . ?
F2 C15 C14 119.58(19) . . ?
F2 C15 C16 120.48(16) . . ?
C16 C15 C14 119.94(19) . . ?
F3 C16 C15 120.0(2) . . ?
F3 C16 C17 120.0(2) . . ?
C17 C16 C15 119.99(17) . . ?
F4 C17 C16 120.44(17) . . ?
F4 C17 C18 120.4(2) . . ?
C16 C17 C18 119.1(2) . . ?
F5 C18 C13 118.94(15) . . ?
F5 C18 C17 117.97(18) . . ?
C13 C18 C17 123.07(19) . . ?
N2 C9A H9A 108.7 . . ?
N2 C9A C10A 109.5(6) . . ?
N2 C9A C11A 108.3(5) . . ?
C10A C9A H9A 108.7 . . ?
C10A C9A C11A 112.8(7) . . ?
C11A C9A H9A 108.7 . . ?
C9A C10A H10A 109.5 . . ?
C9A C10A H10B 109.5 . . ?
C9A C10A H10C 109.5 . . ?
H10A C10A H10B 109.5 . . ?
H10A C10A H10C 109.5 . . ?
H10B C10A H10C 109.5 . . ?
C9A C11A H11A 109.5 . . ?
C9A C11A H11B 109.5 . . ?
C9A C11A H11C 109.5 . . ?
H11A C11A H11B 109.5 . . ?
H11A C11A H11C 109.5 . . ?
H11B C11A H11C 109.5 . . ?
N2 C9B H9B 106.5 . . ?
C10B C9B N2 108.4(7) . . ?
C10B C9B H9B 106.5 . . ?
C10B C9B C11B 116.1(10) . . ?
C11B C9B N2 112.3(7) . . ?
C11B C9B H9B 106.5 . . ?
C9B C10B H10D 109.5 . . ?
C9B C10B H10E 109.5 . . ?
C9B C10B H10F 109.5 . . ?
H10D C10B H10E 109.5 . . ?
H10D C10B H10F 109.5 . . ?
H10E C10B H10F 109.5 . . ?
C9B C11B H11D 109.5 . . ?
C9B C11B H11E 109.5 . . ?
C9B C11B H11F 109.5 . . ?
H11D C11B H11E 109.5 . . ?
H11D C11B H11F 109.5 . . ?
H11E C11B H11F 109.5 . . ?
O1 S1 C19 102.32(9) . . ?
O2 S1 O1 115.73(10) . . ?
O2 S1 O3 114.98(9) . . ?
O2 S1 C19 103.51(9) . . ?
O3 S1 O1 114.41(10) . . ?
O3 S1 C19 103.37(8) . . ?
F6 C19 S1 111.81(12) . . ?
F7 C19 S1 111.62(13) . . ?
F7 C19 F6 106.99(16) . . ?
F8 C19 S1 112.11(13) . . ?
F8 C19 F6 107.21(15) . . ?
F8 C19 F7 106.77(15) . . ?

loop_
_geom_bond_atom_site_label_1
_geom_bond_atom_site_label_2
_geom_bond_distance
_geom_bond_site_symmetry_2
_geom_bond_publ_flag
N1 C1 1.362(2) . ?
N1 C2 1.375(2) . ?
N1 C4 1.488(2) . ?
P1 C1 1.8313(18) . ?
P1 C12 1.8783(19) . ?
P1 C12 1.9027(18) 3_666 ?
F1 C14 1.336(2) . ?
C1 N2 1.350(2) . ?
C2 C3 1.369(3) . ?
C2 C7 1.498(3) . ?
F2 C15 1.335(2) . ?
N2 C3 1.382(3) . ?
N2 C9A 1.499(8) . ?
N2 C9B 1.534(10) . ?
C3 C8 1.489(3) . ?
F3 C16 1.339(2) . ?
F4 C17 1.339(2) . ?
C4 H4 1.0000 . ?
C4 C5 1.526(2) . ?
C4 C6 1.524(2) . ?
F5 C18 1.343(2) . ?
C5 H5A 0.9800 . ?
C5 H5B 0.9800 . ?
C5 H5C 0.9800 . ?
C6 H6A 0.9800 . ?
C6 H6B 0.9800 . ?
C6 H6C 0.9800 . ?
C7 H7A 0.9800 . ?
C7 H7B 0.9800 . ?
C7 H7C 0.9800 . ?
C8 H8A 0.9800 . ?
C8 H8B 0.9800 . ?
C8 H8C 0.9800 . ?
C12 H12 1.0000 . ?
C12 C13 1.509(2) . ?
C13 C14 1.393(3) . ?
C13 C18 1.388(3) . ?
C14 C15 1.387(2) . ?
C15 C16 1.377(3) . ?
C16 C17 1.371(3) . ?
C17 C18 1.388(2) . ?
C9A H9A 1.0000 . ?
C9A C10A 1.524(11) . ?
C9A C11A 1.534(9) . ?
C10A H10A 0.9800 . ?
C10A H10B 0.9800 . ?
C10A H10C 0.9800 . ?
C11A H11A 0.9800 . ?
C11A H11B 0.9800 . ?
C11A H11C 0.9800 . ?
C9B H9B 1.0000 . ?
C9B C10B 1.486(15) . ?
C9B C11B 1.497(13) . ?
C10B H10D 0.9800 . ?
C10B H10E 0.9800 . ?
C10B H10F 0.9800 . ?
C11B H11D 0.9800 . ?
C11B H11E 0.9800 . ?
C11B H11F 0.9800 . ?
O1 S1 1.4412(16) . ?
S1 O2 1.4332(13) . ?
S1 O3 1.4373(14) . ?
S1 C19 1.825(2) . ?
F6 C19 1.338(2) . ?
F7 C19 1.337(2) . ?
F8 C19 1.330(2) . ?

loop_
_geom_torsion_atom_site_label_1
_geom_torsion_atom_site_label_2
_geom_torsion_atom_site_label_3
_geom_torsion_atom_site_label_4
_geom_torsion
_geom_torsion_site_symmetry_1
_geom_torsion_site_symmetry_2
_geom_torsion_site_symmetry_3
_geom_torsion_site_symmetry_4
_geom_torsion_publ_flag
N1 C1 N2 C3 -1.76(18) . . . . ?
N1 C1 N2 C9A 175.9(3) . . . . ?
N1 C1 N2 C9B 179.1(6) . . . . ?
N1 C2 C3 N2 -0.25(18) . . . . ?
N1 C2 C3 C8 178.88(16) . . . . ?
P1 C1 N2 C3 166.74(12) . . . . ?
P1 C1 N2 C9A -15.6(4) . . . . ?
P1 C1 N2 C9B -12.4(6) . . . . ?
P1 C12 C13 C14 -4.4(3) . . . . ?
P1 C12 C13 C14 -124.05(18) 3_666 . . . ?
P1 C12 C13 C18 63.6(2) 3_666 . . . ?
P1 C12 C13 C18 -176.71(13) . . . . ?
F1 C14 C15 F2 0.6(3) . . . . ?
F1 C14 C15 C16 -178.60(17) . . . . ?
C1 N1 C2 C3 -0.84(18) . . . . ?
C1 N1 C2 C7 -179.44(16) . . . . ?
C1 N1 C4 C5 -114.84(17) . . . . ?
C1 N1 C4 C6 118.02(17) . . . . ?
C1 P1 C12 P1 -109.78(8) . . . 3_666 ?
C1 P1 C12 C13 117.81(15) . . . . ?
C1 N2 C3 C2 1.26(18) . . . . ?
C1 N2 C3 C8 -177.88(16) . . . . ?
C1 N2 C9A C10A -105.4(6) . . . . ?
C1 N2 C9A C11A 131.2(6) . . . . ?
C1 N2 C9B C10B -58.5(11) . . . . ?
C1 N2 C9B C11B 71.1(10) . . . . ?
C2 N1 C1 P1 -164.80(13) . . . . ?
C2 N1 C1 N2 1.61(18) . . . . ?
C2 N1 C4 C5 68.9(2) . . . . ?
C2 N1 C4 C6 -58.2(2) . . . . ?
F2 C15 C16 F3 0.7(3) . . . . ?
F2 C15 C16 C17 -178.94(18) . . . . ?
C3 N2 C9A C10A 71.6(7) . . . . ?
C3 N2 C9A C11A -51.7(8) . . . . ?
C3 N2 C9B C10B 122.4(9) . . . . ?
C3 N2 C9B C11B -108.0(8) . . . . ?
F3 C16 C17 F4 -0.7(3) . . . . ?
F3 C16 C17 C18 179.98(18) . . . . ?
F4 C17 C18 F5 -1.1(3) . . . . ?
F4 C17 C18 C13 -179.24(17) . . . . ?
C4 N1 C1 P1 18.4(2) . . . . ?
C4 N1 C1 N2 -175.20(14) . . . . ?
C4 N1 C2 C3 175.84(15) . . . . ?
C4 N1 C2 C7 -2.8(3) . . . . ?
C7 C2 C3 N2 178.34(16) . . . . ?
C7 C2 C3 C8 -2.5(3) . . . . ?
C12 P1 C1 N1 -55.10(18) 3_666 . . . ?
C12 P1 C1 N1 35.65(18) . . . . ?
C12 P1 C1 N2 139.81(13) 3_666 . . . ?
C12 P1 C1 N2 -129.45(14) . . . . ?
C12 P1 C12 P1 0.0 3_666 . . 3_666 ?
C12 P1 C12 C13 -132.41(18) 3_666 . . . ?
C12 C13 C14 F1 5.9(3) . . . . ?
C12 C13 C14 C15 -172.80(17) . . . . ?
C12 C13 C18 F5 -4.7(2) . . . . ?
C12 C13 C18 C17 173.43(17) . . . . ?
C13 C14 C15 F2 179.37(16) . . . . ?
C13 C14 C15 C16 0.2(3) . . . . ?
C14 C13 C18 F5 -177.87(15) . . . . ?
C14 C13 C18 C17 0.3(3) . . . . ?
C14 C15 C16 F3 179.90(17) . . . . ?
C14 C15 C16 C17 0.3(3) . . . . ?
C15 C16 C17 F4 178.96(18) . . . . ?
C15 C16 C17 C18 -0.4(3) . . . . ?
C16 C17 C18 F5 178.28(17) . . . . ?
C16 C17 C18 C13 0.1(3) . . . . ?
C18 C13 C14 F1 178.29(16) . . . . ?
C18 C13 C14 C15 -0.4(3) . . . . ?
C9A N2 C3 C2 -176.0(4) . . . . ?
C9A N2 C3 C8 4.9(5) . . . . ?
C9B N2 C3 C2 -179.4(5) . . . . ?
C9B N2 C3 C8 1.5(5) . . . . ?
O1 S1 C19 F6 -55.26(15) . . . . ?
O1 S1 C19 F7 64.55(15) . . . . ?
O1 S1 C19 F8 -175.70(13) . . . . ?
O2 S1 C19 F6 -175.90(13) . . . . ?
O2 S1 C19 F7 -56.08(16) . . . . ?
O2 S1 C19 F8 63.66(14) . . . . ?
O3 S1 C19 F6 63.87(15) . . . . ?
O3 S1 C19 F7 -176.32(13) . . . . ?
O3 S1 C19 F8 -56.57(14) . . . . ?

loop_
_exptl_oxdiff_crystal_face_indexfrac_h
_exptl_oxdiff_crystal_face_indexfrac_k
_exptl_oxdiff_crystal_face_indexfrac_l
_exptl_oxdiff_crystal_face_x
_exptl_oxdiff_crystal_face_y
_exptl_oxdiff_crystal_face_z
3.7208 -7.1449 -4.2686 0.1104 -0.1067 0.9881
-0.5086 -9.1877 -2.1779 -0.3548 0.3343 0.8731
-5.2735 -6.3278 1.5798 -0.7065 0.6688 0.2316
-0.5075 9.0594 2.7786 0.2551 -0.2398 -0.9367
5.9579 4.9683 -2.3772 0.7252 -0.6870 -0.0453
3.2735 -8.1547 1.5689 0.3589 0.4661 0.8086
2.5619 -7.4317 -5.0402 -0.0868 -0.1163 0.9894
0.1116 -1.7756 -8.8904 -0.5124 -0.6706 0.5363
-2.9951 6.9762 -4.3316 -0.4983 -0.6488 -0.5751
-2.6045 7.5150 4.8847 0.0742 0.0999 -0.9922
-0.1541 1.8826 8.8765 0.5082 0.6651 -0.5472
2.0000 5.0000 -5.0000 0.0709 -0.7743 -0.1302
0.0000 -1.0000 -1.0000 -0.0739 -0.0311 0.1299
-4.0000 5.0000 0.0000 -0.4230 -0.1328 -0.6335
5.0000 -5.0000 1.0000 0.6072 0.1834 0.6400
-0.0000 5.0000 4.0000 0.3140 0.0697 -0.6074
-2.0000 -5.0000 4.0000 -0.1265 0.6884 0.1724
